data_4349672
loop_
_publ_author_name
'Gao, Hong-Ling'
'Wang, Ni-Ni'
'Wang, Wen-Min'
'Shen, Hai-Yun'
'Zhou, Xiao-Pu'
'Chang, Yi-Xin'
'Zhang, Ru-Xia'
'Cui, Jian-Zhong'

_publ_section_title
;
 Fine-tuning the magnetocaloric effect and SMMs behaviors of coplanar RE4
 complexes by \b-diketonate coligands
;
_journal_issue 5
_journal_name_full 'Inorganic Chemistry Frontiers'
_journal_page_first 860
_journal_paper_doi 10.1039/C7QI00034K
_journal_volume 4
_journal_year 2017
_chemical_formula_sum 'C154 H118 Er4 N14 O16 S6'
_chemical_formula_weight 3282.02
_space_group_crystal_system triclinic
_space_group_IT_number 2
_space_group_name_Hall '-P 1'
_space_group_name_H-M_alt 'P -1'
_atom_sites_solution_hydrogens geom
_audit_creation_method SHELXL-2014/8
_audit_update_record
;
2016-05-20 deposited with the CCDC.
2017-03-03 downloaded from the CCDC.
;
_cell_angle_alpha 77.179(7)
_cell_angle_beta 70.291(7)
_cell_angle_gamma 76.535(7)
_cell_formula_units_Z 1
_cell_length_a 15.1438(11)
_cell_length_b 16.2441(15)
_cell_length_c 16.6165(13)
_cell_measurement_reflns_used 8025
_cell_measurement_temperature 113(2)
_cell_measurement_theta_max 27.5
_cell_measurement_theta_min 3.1
_cell_volume 3696.2(6)
_computing_cell_refinement
; 
Rigaku CrystalClear-SM Expert 2.1 b42 
;
_computing_data_collection
; 
Rigaku CrystalClear-SM Expert 2.1 b42 
;
_computing_data_reduction
; 
Rigaku CrystalClear-SM Expert 2.1 b42 
;
_computing_structure_refinement 'SHELXL-2014/8 (Sheldrick, 2014)'
_computing_structure_solution 'SHELXS-97 (Sheldrick, 1990)'
_diffrn_ambient_temperature 113(2)
_diffrn_detector_area_resol_mean 5.8140
_diffrn_measured_fraction_theta_full 0.991
_diffrn_measured_fraction_theta_max 0.977
_diffrn_measurement_device_type
; 
Rigaku Xtalab P200
;
_diffrn_measurement_method 'profile data from \w-scans'
_diffrn_radiation_type MoK\a
_diffrn_radiation_wavelength 0.71073
_diffrn_reflns_av_R_equivalents 0.0504
_diffrn_reflns_av_unetI/netI 0.0621
_diffrn_reflns_Laue_measured_fraction_full 0.991
_diffrn_reflns_Laue_measured_fraction_max 0.977
_diffrn_reflns_limit_h_max 19
_diffrn_reflns_limit_h_min -19
_diffrn_reflns_limit_k_max 21
_diffrn_reflns_limit_k_min -21
_diffrn_reflns_limit_l_max 21
_diffrn_reflns_limit_l_min -21
_diffrn_reflns_number 47042
_diffrn_reflns_point_group_measured_fraction_full 0.991
_diffrn_reflns_point_group_measured_fraction_max 0.977
_diffrn_reflns_theta_full 25.242
_diffrn_reflns_theta_max 27.539
_diffrn_reflns_theta_min 3.104
_diffrn_source 'Rotating Anode'
_exptl_absorpt_coefficient_mu 2.398
_exptl_absorpt_correction_T_max 1.000
_exptl_absorpt_correction_T_min 0.847
_exptl_absorpt_correction_type multi-scan
_exptl_absorpt_process_details 'REQAB (Rigaku, 1998)'
_exptl_crystal_colour Colorless
_exptl_crystal_density_diffrn 1.474
_exptl_crystal_description Prism
_exptl_crystal_F_000 1636
_exptl_crystal_size_max 0.200
_exptl_crystal_size_mid 0.180
_exptl_crystal_size_min 0.120
_refine_diff_density_max 1.823
_refine_diff_density_min -1.416
_refine_diff_density_rms 0.148
_refine_ls_extinction_method none
_refine_ls_goodness_of_fit_ref 0.975
_refine_ls_hydrogen_treatment constr
_refine_ls_matrix_type full
_refine_ls_number_parameters 1076
_refine_ls_number_reflns 16664
_refine_ls_number_restraints 1088
_refine_ls_restrained_S_all 0.970
_refine_ls_R_factor_all 0.0826
_refine_ls_R_factor_gt 0.0493
_refine_ls_shift/su_max 0.005
_refine_ls_shift/su_mean 0.000
_refine_ls_structure_factor_coef Fsqd
_refine_ls_weighting_details 'w=1/[\s^2^(Fo^2^)+(0.0964P)^2^] where P=(Fo^2^+2Fc^2^)/3'
_refine_ls_weighting_scheme calc
_refine_ls_wR_factor_gt 0.1334
_refine_ls_wR_factor_ref 0.1494
_reflns_Friedel_coverage 0.000
_reflns_number_gt 11145
_reflns_number_total 16664
_reflns_threshold_expression 'I > 2\s(I)'
_cod_data_source_file c7qi00034k2.cif
_cod_data_source_block shelx_sq
_cod_depositor_comments
;
The following automatic conversions were performed:

data item '_exptl_absorpt_correction_type' value 'Multi-scan' was
changed to 'multi-scan' in accordance with the
/home/saulius/struct/COD-crude-data/automatic-downloads/DataCite-retrospective/RSC/depositions/lib/dictionaries/cif_core.dic
dictionary named 'cif_core.dic' version 2.4.2 last updated on
2011-04-26.

Automatic conversion script
Id: cif_fix_values 6909 2019-04-08 15:41:33Z antanas 
;
_cod_database_code 4349672
_shelx_shelxl_version_number 2014/8
_shelx_space_group_comment
; 
The symmetry employed for this shelxl refinement is uniquely defined 
by the following loop, which should always be used as a source of 
symmetry information in preference to the above space-group names. 
They are only intended as comments. 
;
_shelx_estimated_absorpt_t_min 0.646
_shelx_estimated_absorpt_t_max 0.762

loop_
_space_group_symop_operation_xyz
'x, y, z'
'-x, -y, -z'

loop_
_atom_site_label
_atom_site_type_symbol
_atom_site_fract_x
_atom_site_fract_y
_atom_site_fract_z
_atom_site_U_iso_or_equiv
_atom_site_adp_type
_atom_site_occupancy
_atom_site_site_symmetry_order
_atom_site_calc_flag
_atom_site_refinement_flags_posn
_atom_site_refinement_flags_adp
_atom_site_refinement_flags_occupancy
_atom_site_disorder_assembly
_atom_site_disorder_group
Er1 Er 0.35519(2) 0.37054(2) 0.59300(2) 0.03482(9) Uani 1 1 d . . . . .
Er2 Er 0.57462(2) 0.43555(2) 0.41101(2) 0.03445(9) Uani 1 1 d . . . . .
S1 S -0.23447(14) 0.51822(16) 1.07150(13) 0.0628(5) Uani 1 1 d . . . . .
O1 O 0.2847(3) 0.5012(3) 0.6438(3) 0.0415(10) Uani 1 1 d . . . . .
O2 O 0.4550(3) 0.4173(3) 0.6471(3) 0.0371(9) Uani 1 1 d . . . . .
O3 O 0.5085(3) 0.3173(3) 0.4991(3) 0.0473(11) Uani 1 1 d . . . . .
O4 O 0.6677(3) 0.3409(3) 0.3195(3) 0.0544(13) Uani 1 1 d . . . . .
O5 O 0.4935(4) 0.4283(3) 0.3180(3) 0.0520(12) Uani 1 1 d . . . . .
O6 O 0.3057(3) 0.2530(3) 0.5788(3) 0.0450(11) Uani 1 1 d . . . . .
O7 O 0.2534(3) 0.4228(3) 0.5100(3) 0.0428(10) Uani 1 1 d . . . . .
O8 O 0.5798(3) 0.5191(2) 0.5078(3) 0.0336(9) Uani 1 1 d . . . . .
H8 H 0.6214 0.4880 0.5446 0.040 Uiso 1 1 calc R U . . .
N1 N 0.2084(3) 0.3607(3) 0.7234(3) 0.0401(12) Uani 1 1 d . . . . .
N2 N -0.0577(4) 0.5293(4) 0.9129(4) 0.0527(15) Uani 1 1 d . . . . .
N3 N 0.4216(4) 0.2553(4) 0.6956(4) 0.0483(14) Uani 1 1 d . . . . .
N4 N 0.6905(4) 0.1696(4) 0.8104(4) 0.0641(18) Uani 1 1 d . . . . .
N5 N 0.6838(4) 0.3371(4) 0.4872(4) 0.0498(14) Uani 1 1 d . . . . .
N6 N 0.7676(6) 0.0357(5) 0.6010(7) 0.092(3) Uani 1 1 d . . . . .
C1 C 0.1689(5) 0.2919(5) 0.7650(4) 0.0490(16) Uani 1 1 d . . . . .
H1 H 0.1977 0.2393 0.7438 0.059 Uiso 1 1 calc R U . . .
C2 C 0.0890(5) 0.2914(5) 0.8371(5) 0.0560(19) Uani 1 1 d . . . . .
H2 H 0.0674 0.2392 0.8667 0.067 Uiso 1 1 calc R U . . .
C3 C 0.0420(5) 0.3677(5) 0.8644(5) 0.0537(18) Uani 1 1 d . . . . .
H3 H -0.0138 0.3690 0.9129 0.064 Uiso 1 1 calc R U . . .
C4 C 0.0757(4) 0.4438(4) 0.8213(4) 0.0435(15) Uani 1 1 d . . . . .
C5 C 0.0284(4) 0.5271(5) 0.8428(5) 0.0486(16) Uani 1 1 d . . . . .
C6 C 0.0666(5) 0.5972(5) 0.7935(5) 0.0546(18) Uani 1 1 d . . . . .
H6 H 0.0337 0.6526 0.8059 0.066 Uiso 1 1 calc R U . . .
C7 C 0.1520(5) 0.5908(5) 0.7256(5) 0.0521(18) Uani 1 1 d . . . . .
H7 H 0.1758 0.6413 0.6933 0.063 Uiso 1 1 calc R U . . .
C8 C 0.2025(4) 0.5107(4) 0.7049(5) 0.0446(15) Uani 1 1 d . . . . .
C9 C 0.1618(4) 0.4371(4) 0.7510(4) 0.0379(13) Uani 1 1 d . . . . .
C10 C -0.0948(5) 0.5985(6) 0.9436(5) 0.062(2) Uani 1 1 d . . . . .
H10 H -0.0633 0.6466 0.9208 0.075 Uiso 1 1 calc R U . . .
C11 C -0.1845(5) 0.6059(6) 1.0131(5) 0.060(2) Uani 1 1 d . . . . .
C12 C -0.2390(6) 0.6809(7) 1.0414(6) 0.071(2) Uani 1 1 d . . . . .
C13 C -0.3226(6) 0.6619(9) 1.1094(6) 0.086(3) Uani 1 1 d . . . . .
H13 H -0.3703 0.7052 1.1364 0.103 Uiso 1 1 calc R U . . .
C14 C -0.3289(6) 0.5792(7) 1.1321(6) 0.071(2) Uani 1 1 d . . . . .
H14 H -0.3800 0.5571 1.1767 0.085 Uiso 1 1 calc R U . . .
C15 C -0.2133(8) 0.7710(7) 1.0041(7) 0.097(3) Uani 1 1 d . . . . .
H15A H -0.1463 0.7658 0.9691 0.146 Uiso 1 1 calc R U . . .
H15B H -0.2239 0.8021 1.0517 0.146 Uiso 1 1 calc R U . . .
H15C H -0.2535 0.8024 0.9678 0.146 Uiso 1 1 calc R U . . .
C16 C 0.3999(6) 0.1780(5) 0.7271(6) 0.062(2) Uani 1 1 d . . . . .
H16 H 0.3449 0.1661 0.7195 0.074 Uiso 1 1 calc R U . . .
C17 C 0.4529(6) 0.1127(5) 0.7707(6) 0.067(2) Uani 1 1 d . . . . .
H17 H 0.4356 0.0575 0.7907 0.081 Uiso 1 1 calc R U . . .
C18 C 0.5290(6) 0.1301(5) 0.7838(5) 0.060(2) Uani 1 1 d . . . . .
H18 H 0.5658 0.0867 0.8136 0.072 Uiso 1 1 calc R U . . .
C19 C 0.5550(5) 0.2121(5) 0.7540(4) 0.0482(16) Uani 1 1 d . . . . .
C20 C 0.6350(5) 0.2349(5) 0.7656(5) 0.0524(17) Uani 1 1 d . . . . .
C21 C 0.6509(5) 0.3169(5) 0.7383(5) 0.0535(18) Uani 1 1 d . . . . .
H21 H 0.7035 0.3324 0.7469 0.064 Uiso 1 1 calc R U . . .
C22 C 0.5914(5) 0.3796(5) 0.6975(5) 0.0525(17) Uani 1 1 d . . . . .
H22 H 0.6045 0.4364 0.6796 0.063 Uiso 1 1 calc R U . . .
C23 C 0.5147(4) 0.3604(4) 0.6832(4) 0.0375(13) Uani 1 1 d . . . . .
C24 C 0.4975(4) 0.2742(4) 0.7116(4) 0.0416(14) Uani 1 1 d . . . . .
C25 C 0.7778(6) 0.1701(5) 0.7918(6) 0.066(2) Uani 0.5 1 d D . P A 1
H25 H 0.8037 0.2095 0.7425 0.079 Uiso 0.5 1 calc R U P A 1
S2 S 0.7926(6) 0.0554(5) 0.9340(5) 0.0940(18) Uani 0.5 1 d D U P A 1
C26 C 0.8464(9) 0.1158(7) 0.8382(8) 0.087(3) Uani 0.5 1 d D U P A 1
C27 C 0.9441(10) 0.1122(10) 0.8165(11) 0.072(3) Uani 0.5 1 d D U P A 1
C28 C 0.9707(16) 0.0536(11) 0.8882(12) 0.082(3) Uani 0.5 1 d D U P A 1
H28 H 1.0349 0.0400 0.8891 0.099 Uiso 0.5 1 calc R U P A 1
C29 C 0.9005(10) 0.0190(11) 0.9537(13) 0.088(3) Uani 0.5 1 d D U P A 1
H29 H 0.9100 -0.0198 1.0033 0.106 Uiso 0.5 1 calc R U P A 1
C30 C 0.9953(17) 0.1630(15) 0.7337(12) 0.094(5) Uani 0.5 1 d D U P A 1
H30A H 0.9775 0.1528 0.6858 0.141 Uiso 0.5 1 calc R U P A 1
H30B H 1.0642 0.1452 0.7229 0.141 Uiso 0.5 1 calc R U P A 1
H30C H 0.9778 0.2242 0.7383 0.141 Uiso 0.5 1 calc R U P A 1
C25' C 0.7778(6) 0.1701(5) 0.7918(6) 0.066(2) Uani 0.5 1 d . . P A 2
H25' H 0.8068 0.2124 0.7476 0.079 Uiso 0.5 1 calc R U P A 2
S2' S 0.7822(8) 0.0210(6) 0.9157(7) 0.141(3) Uani 0.5 1 d D U P A 2
C26' C 0.8361(10) 0.1022(8) 0.8409(9) 0.082(3) Uani 0.5 1 d D U P A 2
C27' C 0.9300(10) 0.1042(12) 0.8332(11) 0.078(3) Uani 0.5 1 d D U P A 2
C28' C 0.9566(17) 0.0313(12) 0.8955(12) 0.084(3) Uani 0.5 1 d D U P A 2
H28' H 1.0180 0.0178 0.9033 0.101 Uiso 0.5 1 calc R U P A 2
C29' C 0.8870(11) -0.0151(13) 0.9409(14) 0.103(3) Uani 0.5 1 d D U P A 2
H29' H 0.8954 -0.0637 0.9833 0.123 Uiso 0.5 1 calc R U P A 2
C30' C 0.9949(17) 0.1632(15) 0.7771(13) 0.116(6) Uani 0.5 1 d D U P A 2
H30D H 1.0201 0.1484 0.7186 0.174 Uiso 0.5 1 calc R U P A 2
H30E H 1.0477 0.1582 0.8005 0.174 Uiso 0.5 1 calc R U P A 2
H30F H 0.9601 0.2222 0.7750 0.174 Uiso 0.5 1 calc R U P A 2
C31 C 0.7738(5) 0.3464(6) 0.4828(6) 0.066(2) Uani 1 1 d . . . . .
H31 H 0.7920 0.4011 0.4604 0.079 Uiso 1 1 calc R U . . .
C32 C 0.8396(5) 0.2789(5) 0.5099(6) 0.068(2) Uani 1 1 d . . . . .
H32 H 0.9003 0.2888 0.5064 0.082 Uiso 1 1 calc R U . . .
C33 C 0.8173(7) 0.2023(6) 0.5400(7) 0.079(3) Uani 1 1 d . . . . .
H33 H 0.8619 0.1568 0.5584 0.095 Uiso 1 1 calc R U . . .
C34 C 0.7296(6) 0.1872(5) 0.5451(6) 0.069(2) Uani 1 1 d . . . . .
C35 C 0.7005(6) 0.1032(6) 0.5770(7) 0.080(3) Uani 1 1 d . . . . .
C36 C 0.6144(6) 0.0938(6) 0.5708(7) 0.072(2) Uani 1 1 d . . . . .
H36 H 0.5975 0.0384 0.5849 0.087 Uiso 1 1 calc R U . . .
C37 C 0.5501(6) 0.1663(5) 0.5435(6) 0.067(2) Uani 1 1 d . . . . .
H37 H 0.4904 0.1580 0.5426 0.080 Uiso 1 1 calc R U . . .
C38 C 0.5722(5) 0.2455(5) 0.5191(5) 0.059(2) Uani 1 1 d . . . . .
C39 C 0.6660(5) 0.2570(4) 0.5153(5) 0.0462(16) Uani 1 1 d . . . . .
C40 C 0.7396(7) -0.0293(6) 0.6509(9) 0.103(4) Uani 0.5 1 d D . P B 1
H40 H 0.6732 -0.0301 0.6715 0.123 Uiso 0.5 1 calc R U P B 1
S3 S 0.9244(7) -0.1009(6) 0.6421(6) 0.099(2) Uani 0.5 1 d D U P B 1
C41 C 0.8050(9) -0.1059(9) 0.6799(9) 0.098(3) Uani 0.5 1 d D U P B 1
C42 C 0.7906(19) -0.1851(11) 0.7249(9) 0.102(3) Uani 0.5 1 d D U P B 1
C43 C 0.8790(17) -0.244(2) 0.7289(17) 0.100(3) Uani 0.5 1 d D U P B 1
H43 H 0.8820 -0.3011 0.7577 0.120 Uiso 0.5 1 calc R U P B 1
C44 C 0.956(2) -0.2053(9) 0.6865(15) 0.099(3) Uani 0.5 1 d D U P B 1
H44 H 1.0201 -0.2327 0.6818 0.118 Uiso 0.5 1 calc R U P B 1
C45 C 0.6948(18) -0.2117(19) 0.7669(16) 0.112(6) Uani 0.5 1 d D U P B 1
H45A H 0.6510 -0.1674 0.7996 0.167 Uiso 0.5 1 calc R U P B 1
H45B H 0.7011 -0.2659 0.8064 0.167 Uiso 0.5 1 calc R U P B 1
H45C H 0.6698 -0.2193 0.7223 0.167 Uiso 0.5 1 calc R U P B 1
C40' C 0.7396(7) -0.0293(6) 0.6509(9) 0.103(4) Uani 0.5 1 d . . P B 2
H40' H 0.6734 -0.0306 0.6753 0.123 Uiso 0.5 1 calc R U P B 2
S3' S 0.9278(7) -0.1152(6) 0.6061(6) 0.106(2) Uani 0.5 1 d D U P B 2
C41' C 0.8112(9) -0.1056(9) 0.6722(9) 0.098(3) Uani 0.5 1 d D U P B 2
C42' C 0.7831(18) -0.1734(13) 0.7348(10) 0.103(3) Uani 0.5 1 d D U P B 2
C43' C 0.8654(17) -0.2429(19) 0.7298(18) 0.100(3) Uani 0.5 1 d D U P B 2
H43' H 0.8657 -0.2973 0.7658 0.119 Uiso 0.5 1 calc R U P B 2
C44' C 0.941(2) -0.2165(10) 0.6651(15) 0.102(3) Uani 0.5 1 d D U P B 2
H44' H 1.0012 -0.2536 0.6526 0.122 Uiso 0.5 1 calc R U P B 2
C45' C 0.6897(17) -0.1883(18) 0.8028(15) 0.108(6) Uani 0.5 1 d D U P B 2
H45D H 0.6731 -0.1495 0.8452 0.161 Uiso 0.5 1 calc R U P B 2
H45E H 0.6961 -0.2478 0.8321 0.161 Uiso 0.5 1 calc R U P B 2
H45F H 0.6394 -0.1771 0.7750 0.161 Uiso 0.5 1 calc R U P B 2
C46 C 0.8128(9) 0.2229(9) 0.2284(6) 0.066(3) Uani 0.5 1 d G U P C 1
H46 H 0.7934 0.2147 0.2899 0.079 Uiso 0.5 1 calc R U P C 1
C47 C 0.8974(8) 0.1760(8) 0.1835(8) 0.074(3) Uani 0.5 1 d G U P C 1
H47 H 0.9359 0.1357 0.2143 0.089 Uiso 0.5 1 calc R U P C 1
C48 C 0.9258(7) 0.1880(8) 0.0936(8) 0.076(3) Uani 0.5 1 d G U P C 1
H48 H 0.9837 0.1559 0.0629 0.091 Uiso 0.5 1 calc R U P C 1
C49 C 0.8696(9) 0.2469(8) 0.0486(6) 0.075(3) Uani 0.5 1 d G U P C 1
H49 H 0.8890 0.2551 -0.0129 0.090 Uiso 0.5 1 calc R U P C 1
C50 C 0.7850(8) 0.2938(8) 0.0935(7) 0.067(3) Uani 0.5 1 d G U P C 1
H50 H 0.7466 0.3340 0.0627 0.081 Uiso 0.5 1 calc R U P C 1
C51 C 0.7566(7) 0.2818(8) 0.1834(7) 0.064(3) Uani 0.5 1 d DG U P C 1
C46' C 0.8211(8) 0.2124(8) 0.2649(6) 0.066(3) Uani 0.5 1 d G U P C 2
H46' H 0.7937 0.2065 0.3260 0.079 Uiso 0.5 1 calc R U P C 2
C47' C 0.9093(8) 0.1642(8) 0.2292(7) 0.075(3) Uani 0.5 1 d G U P C 2
H47' H 0.9420 0.1253 0.2658 0.090 Uiso 0.5 1 calc R U P C 2
C48' C 0.9495(6) 0.1729(8) 0.1399(8) 0.074(3) Uani 0.5 1 d G U P C 2
H48' H 1.0097 0.1400 0.1154 0.088 Uiso 0.5 1 calc R U P C 2
C49' C 0.9016(8) 0.2298(8) 0.0863(6) 0.072(3) Uani 0.5 1 d G U P C 2
H49' H 0.9291 0.2358 0.0252 0.087 Uiso 0.5 1 calc R U P C 2
C50' C 0.8135(8) 0.2781(8) 0.1220(7) 0.066(3) Uani 0.5 1 d G U P C 2
H50' H 0.7807 0.3170 0.0854 0.079 Uiso 0.5 1 calc R U P C 2
C51' C 0.7732(6) 0.2693(8) 0.2113(7) 0.059(3) Uani 0.5 1 d DG U P C 2
C52 C 0.6756(5) 0.3290(5) 0.2449(6) 0.066(2) Uani 1 1 d D . . . .
C53 C 0.6042(7) 0.3606(7) 0.2048(6) 0.083(3) Uani 1 1 d . . . . .
H53 H 0.6169 0.3507 0.1473 0.099 Uiso 1 1 calc R U . . .
C54 C 0.5140(6) 0.4064(6) 0.2451(5) 0.062(2) Uani 1 1 d . . . . .
C55 C 0.4369(7) 0.4250(7) 0.2038(5) 0.082(3) Uani 1 1 d . . . . .
C56 C 0.4573(10) 0.4274(14) 0.1160(7) 0.166(8) Uani 1 1 d . . . . .
H56 H 0.5215 0.4179 0.0802 0.200 Uiso 1 1 calc R U . . .
C57 C 0.3833(12) 0.4437(16) 0.0807(8) 0.189(10) Uani 1 1 d . . . . .
H57 H 0.3972 0.4464 0.0201 0.226 Uiso 1 1 calc R U . . .
C58 C 0.2883(10) 0.4563(13) 0.1321(8) 0.154(7) Uani 1 1 d . . . . .
H58 H 0.2382 0.4690 0.1066 0.185 Uiso 1 1 calc R U . . .
C59 C 0.2687(8) 0.4503(8) 0.2183(7) 0.097(4) Uani 1 1 d . . . . .
H59 H 0.2047 0.4577 0.2548 0.117 Uiso 1 1 calc R U . . .
C60 C 0.3445(7) 0.4329(6) 0.2527(6) 0.071(2) Uani 1 1 d . . . . .
H60 H 0.3305 0.4261 0.3138 0.086 Uiso 1 1 calc R U . . .
C61 C 0.2831(12) 0.0851(10) 0.5990(14) 0.079(3) Uani 0.5 1 d G U P D 1
H61 H 0.3316 0.0977 0.6163 0.095 Uiso 0.5 1 calc R U P D 1
C62 C 0.2677(13) 0.0013(8) 0.6138(13) 0.090(3) Uani 0.5 1 d G U P D 1
H62 H 0.3057 -0.0435 0.6413 0.108 Uiso 0.5 1 calc R U P D 1
C63 C 0.1968(12) -0.0171(6) 0.5884(11) 0.089(3) Uani 0.5 1 d G U P D 1
H63 H 0.1862 -0.0745 0.5986 0.107 Uiso 0.5 1 calc R U P D 1
C64 C 0.1412(10) 0.0483(8) 0.5483(10) 0.089(3) Uani 0.5 1 d G U P D 1
H64 H 0.0927 0.0358 0.5309 0.107 Uiso 0.5 1 calc R U P D 1
C65 C 0.1566(11) 0.1322(7) 0.5334(10) 0.081(3) Uani 0.5 1 d G U P D 1
H65 H 0.1187 0.1770 0.5060 0.098 Uiso 0.5 1 calc R U P D 1
C66 C 0.2276(12) 0.1506(6) 0.5588(11) 0.073(3) Uani 0.5 1 d DG U P D 1
C61' C 0.2833(10) 0.0802(10) 0.5906(15) 0.079(3) Uani 0.5 1 d G U P D 2
H61' H 0.3460 0.0868 0.5849 0.095 Uiso 0.5 1 calc R U P D 2
C62' C 0.2593(12) -0.0011(8) 0.6114(14) 0.087(3) Uani 0.5 1 d G U P D 2
H62' H 0.3056 -0.0501 0.6200 0.104 Uiso 0.5 1 calc R U P D 2
C63' C 0.1677(12) -0.0106(6) 0.6196(11) 0.092(3) Uani 0.5 1 d G U P D 2
H63' H 0.1513 -0.0662 0.6339 0.111 Uiso 0.5 1 calc R U P D 2
C64' C 0.1000(9) 0.0611(9) 0.6071(11) 0.094(3) Uani 0.5 1 d G U P D 2
H64' H 0.0374 0.0546 0.6127 0.112 Uiso 0.5 1 calc R U P D 2
C65' C 0.1240(11) 0.1424(7) 0.5863(10) 0.086(3) Uani 0.5 1 d G U P D 2
H65' H 0.0778 0.1915 0.5777 0.103 Uiso 0.5 1 calc R U P D 2
C66' C 0.2157(12) 0.1520(7) 0.5780(11) 0.074(3) Uani 0.5 1 d DG U P D 2
C67 C 0.2415(5) 0.2426(4) 0.5495(5) 0.0503(17) Uani 1 1 d D . . . .
C68 C 0.1913(5) 0.3050(5) 0.5045(6) 0.0565(19) Uani 1 1 d . . . . .
H68 H 0.1486 0.2879 0.4832 0.068 Uiso 1 1 calc R U . . .
C69 C 0.1974(4) 0.3922(4) 0.4870(5) 0.0434(15) Uani 1 1 d . . . . .
C70 C 0.1385(5) 0.4533(5) 0.4358(5) 0.0476(16) Uani 1 1 d . . . . .
C71 C 0.0642(5) 0.4323(5) 0.4171(5) 0.058(2) Uani 1 1 d . . . . .
H71 H 0.0507 0.3757 0.4363 0.070 Uiso 1 1 calc R U . . .
C72 C 0.0094(5) 0.4917(6) 0.3712(6) 0.066(2) Uani 1 1 d . . . . .
H72 H -0.0400 0.4753 0.3582 0.080 Uiso 1 1 calc R U . . .
C73 C 0.0268(5) 0.5729(6) 0.3450(5) 0.061(2) Uani 1 1 d . . . . .
H73 H -0.0113 0.6139 0.3145 0.073 Uiso 1 1 calc R U . . .
C74 C 0.1001(5) 0.5970(5) 0.3624(5) 0.060(2) Uani 1 1 d . . . . .
H74 H 0.1122 0.6541 0.3437 0.072 Uiso 1 1 calc R U . . .
C75 C 0.1546(5) 0.5382(5) 0.4065(5) 0.0503(17) Uani 1 1 d . . . . .
H75 H 0.2047 0.5551 0.4177 0.060 Uiso 1 1 calc R U . . .
N7 N 0.7895(8) -0.0729(8) 0.1597(8) 0.048(3) Uani 0.5 1 d . U P . .
N8 N 0.5114(13) 0.0696(11) 0.3577(15) 0.107(6) Uani 0.5 1 d . U P . .
C76 C 0.4869(11) 0.1403(10) 0.3464(12) 0.063(4) Uani 0.5 1 d . U P . .
C77 C 0.4472(10) 0.2199(8) 0.3691(9) 0.044(3) Uani 0.5 1 d . U P . .
H77A H 0.3781 0.2287 0.3809 0.065 Uiso 0.5 1 calc R U P . .
H77B H 0.4736 0.2638 0.3216 0.065 Uiso 0.5 1 calc R U P . .
H77C H 0.4617 0.2242 0.4211 0.065 Uiso 0.5 1 calc R U P . .
C78 C 0.7588(9) -0.0089(9) 0.1572(9) 0.043(3) Uani 0.5 1 d . U P . .
C79 C 0.7137(15) 0.0809(12) 0.1502(15) 0.085(6) Uani 0.5 1 d . U P . .
H79A H 0.7135 0.1027 0.0903 0.128 Uiso 0.5 1 calc R U P . .
H79B H 0.7491 0.1142 0.1669 0.128 Uiso 0.5 1 calc R U P . .
H79C H 0.6480 0.0862 0.1886 0.128 Uiso 0.5 1 calc R U P . .

loop_
_atom_site_aniso_label
_atom_site_aniso_U_11
_atom_site_aniso_U_22
_atom_site_aniso_U_33
_atom_site_aniso_U_23
_atom_site_aniso_U_13
_atom_site_aniso_U_12
Er1 0.02620(14) 0.03478(16) 0.04040(17) -0.00297(11) -0.00800(11) -0.00515(11)
Er2 0.02665(15) 0.03707(16) 0.03613(16) -0.00694(11) -0.00426(11) -0.00543(11)
S1 0.0438(10) 0.1030(17) 0.0457(10) -0.0243(10) -0.0039(8) -0.0228(10)
O1 0.030(2) 0.042(2) 0.047(3) -0.0089(19) -0.0015(18) -0.0085(18)
O2 0.031(2) 0.040(2) 0.038(2) -0.0034(18) -0.0092(18) -0.0063(18)
O3 0.036(2) 0.040(2) 0.055(3) -0.009(2) -0.002(2) -0.003(2)
O4 0.041(3) 0.049(3) 0.066(3) -0.022(2) 0.005(2) -0.012(2)
O5 0.058(3) 0.061(3) 0.041(3) -0.012(2) -0.011(2) -0.020(2)
O6 0.044(3) 0.036(2) 0.053(3) -0.006(2) -0.011(2) -0.008(2)
O7 0.032(2) 0.043(2) 0.054(3) -0.002(2) -0.016(2) -0.0098(19)
O8 0.027(2) 0.035(2) 0.038(2) -0.0030(17) -0.0122(17) -0.0035(17)
N1 0.030(3) 0.044(3) 0.047(3) -0.003(2) -0.014(2) -0.006(2)
N2 0.036(3) 0.070(4) 0.050(3) -0.022(3) -0.003(3) -0.009(3)
N3 0.045(3) 0.041(3) 0.057(4) 0.004(3) -0.020(3) -0.007(3)
N4 0.046(4) 0.069(4) 0.066(4) 0.015(3) -0.024(3) -0.004(3)
N5 0.052(3) 0.040(3) 0.056(4) -0.001(3) -0.018(3) -0.009(3)
N6 0.077(5) 0.050(4) 0.141(8) 0.001(5) -0.041(5) -0.001(4)
C1 0.055(4) 0.052(4) 0.041(4) 0.002(3) -0.013(3) -0.023(3)
C2 0.044(4) 0.060(5) 0.058(5) 0.005(4) -0.009(3) -0.021(4)
C3 0.044(4) 0.070(5) 0.046(4) -0.005(4) -0.005(3) -0.025(4)
C4 0.028(3) 0.055(4) 0.046(4) -0.008(3) -0.008(3) -0.008(3)
C5 0.028(3) 0.059(4) 0.056(4) -0.014(3) -0.006(3) -0.007(3)
C6 0.035(4) 0.050(4) 0.073(5) -0.016(4) -0.005(3) -0.005(3)
C7 0.035(3) 0.044(4) 0.070(5) -0.002(3) -0.008(3) -0.010(3)
C8 0.029(3) 0.050(4) 0.054(4) -0.015(3) -0.008(3) -0.006(3)
C9 0.027(3) 0.044(3) 0.042(3) -0.007(3) -0.009(3) -0.007(3)
C10 0.038(4) 0.092(6) 0.056(5) -0.024(4) -0.002(3) -0.016(4)
C11 0.043(4) 0.087(6) 0.049(4) -0.025(4) -0.007(3) -0.008(4)
C12 0.056(5) 0.096(7) 0.054(5) -0.027(5) -0.006(4) -0.002(5)
C13 0.055(5) 0.129(10) 0.052(5) -0.030(6) 0.007(4) 0.008(6)
C14 0.048(5) 0.111(8) 0.051(5) -0.023(5) 0.001(4) -0.018(5)
C15 0.104(8) 0.089(7) 0.076(7) -0.030(6) 0.002(6) -0.001(6)
C16 0.056(5) 0.053(4) 0.079(6) 0.006(4) -0.029(4) -0.017(4)
C17 0.063(5) 0.043(4) 0.095(7) 0.021(4) -0.037(5) -0.016(4)
C18 0.055(5) 0.050(4) 0.064(5) 0.010(4) -0.023(4) 0.000(4)
C19 0.039(4) 0.056(4) 0.043(4) 0.002(3) -0.009(3) -0.008(3)
C20 0.043(4) 0.056(4) 0.054(4) 0.001(3) -0.020(3) -0.002(3)
C21 0.046(4) 0.064(5) 0.055(4) 0.005(4) -0.026(3) -0.016(4)
C22 0.053(4) 0.056(4) 0.051(4) 0.001(3) -0.024(3) -0.012(4)
C23 0.035(3) 0.043(3) 0.031(3) 0.001(3) -0.009(3) -0.009(3)
C24 0.034(3) 0.047(4) 0.040(3) -0.001(3) -0.011(3) -0.005(3)
C25 0.054(5) 0.073(5) 0.070(5) -0.002(4) -0.029(4) -0.003(4)
S2 0.088(3) 0.107(4) 0.090(3) -0.006(3) -0.052(2) 0.006(3)
C26 0.076(4) 0.090(5) 0.092(4) -0.005(4) -0.039(4) 0.003(4)
C27 0.058(4) 0.078(5) 0.083(4) -0.010(4) -0.039(4) 0.005(4)
C28 0.073(5) 0.089(5) 0.090(5) -0.011(4) -0.045(4) 0.004(4)
C29 0.082(5) 0.095(5) 0.091(5) -0.011(5) -0.045(4) 0.002(5)
C30 0.080(8) 0.109(9) 0.111(10) -0.035(9) -0.047(8) -0.008(8)
C25' 0.054(5) 0.073(5) 0.070(5) -0.002(4) -0.029(4) -0.003(4)
S2' 0.120(4) 0.130(5) 0.134(4) 0.020(4) -0.035(4) 0.013(4)
C26' 0.070(4) 0.090(5) 0.089(4) -0.006(4) -0.042(4) 0.000(4)
C27' 0.068(4) 0.085(5) 0.083(5) -0.012(4) -0.043(4) 0.014(4)
C28' 0.074(5) 0.090(5) 0.090(5) -0.008(4) -0.042(4) 0.005(4)
C29' 0.091(5) 0.103(5) 0.104(5) -0.002(4) -0.040(4) 0.004(4)
C30' 0.103(9) 0.122(10) 0.115(10) -0.004(9) -0.060(9) 0.023(8)
C31 0.043(4) 0.061(5) 0.086(6) -0.006(4) -0.010(4) -0.014(4)
C32 0.036(4) 0.061(5) 0.103(7) -0.007(5) -0.025(4) 0.001(4)
C33 0.061(5) 0.067(6) 0.104(8) -0.016(5) -0.027(5) 0.004(5)
C34 0.047(4) 0.056(5) 0.089(6) -0.010(4) -0.016(4) 0.011(4)
C35 0.057(5) 0.056(5) 0.108(8) -0.007(5) -0.015(5) 0.005(4)
C36 0.058(5) 0.051(5) 0.101(7) -0.006(5) -0.022(5) -0.004(4)
C37 0.047(4) 0.055(5) 0.090(6) -0.015(4) -0.015(4) 0.002(4)
C38 0.047(4) 0.045(4) 0.070(5) -0.001(4) -0.003(4) -0.008(3)
C39 0.037(3) 0.040(4) 0.055(4) -0.007(3) -0.011(3) 0.003(3)
C40 0.064(6) 0.059(6) 0.178(13) -0.011(7) -0.049(7) 0.013(5)
S3 0.083(3) 0.088(3) 0.117(4) 0.002(3) -0.042(3) 0.003(3)
C41 0.090(4) 0.084(4) 0.112(5) -0.007(4) -0.035(4) -0.004(4)
C42 0.096(5) 0.087(5) 0.111(5) -0.003(4) -0.033(4) -0.002(4)
C43 0.093(5) 0.090(5) 0.108(5) -0.002(4) -0.037(4) 0.000(4)
C44 0.089(5) 0.089(5) 0.110(5) -0.003(4) -0.040(4) 0.001(4)
C45 0.108(9) 0.098(10) 0.124(10) -0.004(9) -0.042(9) -0.011(9)
C40' 0.064(6) 0.059(6) 0.178(13) -0.011(7) -0.049(7) 0.013(5)
S3' 0.090(3) 0.090(3) 0.118(4) -0.003(3) -0.033(4) 0.011(3)
C41' 0.090(4) 0.084(4) 0.111(5) -0.006(4) -0.035(4) -0.004(4)
C42' 0.096(5) 0.091(5) 0.111(5) -0.001(4) -0.033(4) -0.002(4)
C43' 0.092(5) 0.089(5) 0.107(5) -0.001(4) -0.038(4) 0.001(4)
C44' 0.092(5) 0.090(5) 0.110(5) -0.003(4) -0.037(4) 0.004(4)
C45' 0.102(9) 0.099(10) 0.113(10) 0.000(9) -0.043(9) 0.000(9)
C46 0.063(4) 0.064(4) 0.066(5) -0.024(4) -0.002(4) -0.015(4)
C47 0.070(4) 0.068(4) 0.073(5) -0.023(4) -0.001(4) -0.011(4)
C48 0.073(5) 0.067(5) 0.072(5) -0.022(4) 0.005(4) -0.010(4)
C49 0.074(5) 0.068(5) 0.069(5) -0.024(4) 0.008(4) -0.018(4)
C50 0.067(5) 0.065(4) 0.064(5) -0.022(4) 0.002(4) -0.020(4)
C51 0.062(4) 0.065(4) 0.063(5) -0.024(4) 0.001(4) -0.021(4)
C46' 0.063(4) 0.062(4) 0.067(5) -0.020(4) -0.003(4) -0.014(4)
C47' 0.071(5) 0.069(5) 0.074(5) -0.016(5) -0.006(4) -0.008(4)
C48' 0.071(5) 0.068(5) 0.071(5) -0.022(5) 0.000(4) -0.012(4)
C49' 0.068(4) 0.065(4) 0.069(4) -0.017(4) 0.001(4) -0.012(4)
C50' 0.066(4) 0.063(4) 0.063(4) -0.024(4) 0.000(4) -0.016(4)
C51' 0.059(4) 0.060(4) 0.059(5) -0.021(4) -0.005(4) -0.021(4)
C52 0.056(5) 0.061(5) 0.071(6) -0.031(4) 0.017(4) -0.028(4)
C53 0.085(7) 0.122(8) 0.047(5) -0.039(5) 0.012(5) -0.051(6)
C54 0.064(5) 0.084(6) 0.041(4) -0.012(4) -0.002(4) -0.038(4)
C55 0.086(6) 0.133(9) 0.042(4) -0.014(5) -0.014(4) -0.056(6)
C56 0.096(9) 0.37(3) 0.052(6) -0.021(10) -0.021(6) -0.095(13)
C57 0.138(13) 0.40(3) 0.065(8) -0.040(13) -0.027(9) -0.126(17)
C58 0.106(10) 0.32(2) 0.071(8) -0.012(11) -0.040(7) -0.093(12)
C59 0.096(8) 0.148(11) 0.062(6) -0.012(6) -0.027(6) -0.046(7)
C60 0.077(6) 0.096(7) 0.051(5) -0.015(5) -0.020(4) -0.032(5)
C61 0.096(5) 0.061(4) 0.086(5) -0.017(4) -0.024(4) -0.022(4)
C62 0.105(5) 0.070(4) 0.092(5) -0.016(4) -0.021(4) -0.019(4)
C63 0.100(5) 0.074(4) 0.096(5) -0.022(4) -0.018(4) -0.030(4)
C64 0.100(5) 0.076(5) 0.100(5) -0.024(4) -0.022(4) -0.032(4)
C65 0.093(5) 0.069(4) 0.094(5) -0.025(4) -0.024(4) -0.031(4)
C66 0.083(5) 0.060(4) 0.087(5) -0.021(4) -0.024(4) -0.025(4)
C61' 0.095(5) 0.063(4) 0.085(5) -0.016(4) -0.025(4) -0.023(4)
C62' 0.101(5) 0.069(4) 0.091(5) -0.016(4) -0.023(4) -0.020(4)
C63' 0.101(5) 0.076(5) 0.100(5) -0.018(4) -0.020(4) -0.027(4)
C64' 0.099(5) 0.079(5) 0.103(5) -0.017(4) -0.021(4) -0.030(4)
C65' 0.091(5) 0.072(4) 0.100(5) -0.017(4) -0.022(4) -0.029(4)
C66' 0.085(5) 0.061(4) 0.089(5) -0.020(4) -0.027(4) -0.026(4)
C67 0.043(4) 0.046(4) 0.063(5) -0.012(3) -0.010(3) -0.015(3)
C68 0.042(4) 0.056(4) 0.086(6) -0.012(4) -0.033(4) -0.013(3)
C69 0.028(3) 0.047(4) 0.056(4) -0.006(3) -0.015(3) -0.009(3)
C70 0.034(3) 0.061(4) 0.047(4) -0.006(3) -0.010(3) -0.013(3)
C71 0.045(4) 0.060(5) 0.076(5) -0.005(4) -0.024(4) -0.018(4)
C72 0.041(4) 0.095(7) 0.074(6) -0.012(5) -0.029(4) -0.016(4)
C73 0.041(4) 0.075(5) 0.067(5) 0.004(4) -0.028(4) -0.011(4)
C74 0.048(4) 0.062(5) 0.069(5) 0.000(4) -0.022(4) -0.009(4)
C75 0.034(3) 0.057(4) 0.062(4) 0.004(3) -0.022(3) -0.012(3)
N7 0.041(6) 0.042(6) 0.058(7) 0.013(5) -0.016(5) -0.019(5)
N8 0.094(11) 0.066(9) 0.179(15) -0.048(10) -0.030(10) -0.039(8)
C76 0.055(7) 0.052(7) 0.095(9) -0.018(6) -0.018(6) -0.031(6)
C77 0.045(7) 0.042(7) 0.044(7) 0.001(5) -0.020(6) -0.005(6)
C78 0.037(6) 0.044(6) 0.053(6) 0.002(5) -0.013(5) -0.030(5)
C79 0.092(12) 0.074(11) 0.102(13) -0.014(9) -0.041(10) -0.021(9)

loop_
_atom_type_symbol
_atom_type_description
_atom_type_scat_dispersion_real
_atom_type_scat_dispersion_imag
_atom_type_scat_source
C C 0.0033 0.0016 'International Tables Vol C Tables 4.2.6.8 and 6.1.1.4'
H H 0.0000 0.0000 'International Tables Vol C Tables 4.2.6.8 and 6.1.1.4'
N N 0.0061 0.0033 'International Tables Vol C Tables 4.2.6.8 and 6.1.1.4'
O O 0.0106 0.0060 'International Tables Vol C Tables 4.2.6.8 and 6.1.1.4'
S S 0.1246 0.1234 'International Tables Vol C Tables 4.2.6.8 and 6.1.1.4'
Er Er -0.2586 4.9576 'International Tables Vol C Tables 4.2.6.8 and 6.1.1.4'

loop_
_geom_angle_atom_site_label_1
_geom_angle_atom_site_label_2
_geom_angle_atom_site_label_3
_geom_angle
_geom_angle_site_symmetry_1
_geom_angle_site_symmetry_3
O6 Er1 O7 74.54(16) . .
O6 Er1 O8 132.09(15) . 2_666
O7 Er1 O8 74.63(14) . 2_666
O6 Er1 O2 144.95(15) . .
O7 Er1 O2 140.37(15) . .
O8 Er1 O2 71.95(14) 2_666 .
O6 Er1 O1 137.31(15) . .
O7 Er1 O1 80.61(16) . .
O8 Er1 O1 70.47(14) 2_666 .
O2 Er1 O1 68.64(14) . .
O6 Er1 O3 86.73(16) . .
O7 Er1 O3 107.76(16) . .
O8 Er1 O3 69.09(14) 2_666 .
O2 Er1 O3 79.42(15) . .
O1 Er1 O3 134.35(14) . .
O6 Er1 N3 78.33(18) . .
O7 Er1 N3 151.65(17) . .
O8 Er1 N3 131.63(16) 2_666 .
O2 Er1 N3 67.46(17) . .
O1 Er1 N3 115.41(18) . .
O3 Er1 N3 78.48(18) . .
O6 Er1 N1 78.11(17) . .
O7 Er1 N1 87.22(16) . .
O8 Er1 N1 135.29(15) 2_666 .
O2 Er1 N1 101.92(15) . .
O1 Er1 N1 66.39(16) . .
O3 Er1 N1 155.14(16) . .
N3 Er1 N1 79.22(18) . .
O6 Er1 Er2 172.48(12) . 2_666
O7 Er1 Er2 98.67(11) . 2_666
O8 Er1 Er2 41.23(10) 2_666 2_666
O2 Er1 Er2 41.71(10) . 2_666
O1 Er1 Er2 42.26(10) . 2_666
O3 Er1 Er2 92.39(11) . 2_666
N3 Er1 Er2 108.83(14) . 2_666
N1 Er1 Er2 105.13(12) . 2_666
O6 Er1 Er2 115.09(11) . .
O7 Er1 Er2 94.17(11) . .
O8 Er1 Er2 33.90(9) 2_666 .
O2 Er1 Er2 68.79(10) . .
O1 Er1 Er2 100.68(10) . .
O3 Er1 Er2 35.55(11) . .
N3 Er1 Er2 104.76(13) . .
N1 Er1 Er2 166.62(12) . .
Er2 Er1 Er2 61.499(11) 2_666 .
O4 Er2 O5 71.70(19) . .
O4 Er2 O8 143.78(15) . 2_666
O5 Er2 O8 80.03(16) . 2_666
O4 Er2 O3 85.68(16) . .
O5 Er2 O3 86.73(17) . .
O8 Er2 O3 70.28(14) 2_666 .
O4 Er2 O8 142.68(16) . .
O5 Er2 O8 143.06(16) . .
O8 Er2 O8 71.80(15) 2_666 .
O3 Er2 O8 105.07(15) . .
O4 Er2 O2 118.65(17) . 2_666
O5 Er2 O2 80.25(16) . 2_666
O8 Er2 O2 76.87(14) 2_666 2_666
O3 Er2 O2 146.28(14) . 2_666
O8 Er2 O2 70.58(14) . 2_666
O4 Er2 O1 81.38(15) . 2_666
O5 Er2 O1 119.80(16) . 2_666
O8 Er2 O1 133.44(14) 2_666 2_666
O3 Er2 O1 144.26(16) . 2_666
O8 Er2 O1 69.03(14) . 2_666
O2 Er2 O1 67.18(14) 2_666 2_666
O4 Er2 N5 73.6(2) . .
O5 Er2 N5 137.85(19) . .
O8 Er2 N5 118.02(17) 2_666 .
O3 Er2 N5 67.46(18) . .
O8 Er2 N5 77.87(17) . .
O2 Er2 N5 138.56(17) 2_666 .
O1 Er2 N5 76.94(17) 2_666 .
O4 Er2 Er1 121.33(12) . 2_666
O5 Er2 Er1 120.24(13) . 2_666
O8 Er2 Er1 92.24(10) 2_666 2_666
O3 Er2 Er1 145.53(12) . 2_666
O8 Er2 Er1 40.46(10) . 2_666
O2 Er2 Er1 40.81(10) 2_666 2_666
O1 Er2 Er1 41.23(10) 2_666 2_666
N5 Er2 Er1 98.01(13) . 2_666
O4 Er2 Er2 171.41(14) . 2_666
O5 Er2 Er2 113.06(12) . 2_666
O8 Er2 Er2 36.27(10) 2_666 2_666
O3 Er2 Er2 87.44(11) . 2_666
O8 Er2 Er2 35.54(9) . 2_666
O2 Er2 Er2 69.76(10) 2_666 2_666
O1 Er2 Er2 101.42(10) 2_666 2_666
N5 Er2 Er2 99.01(14) . 2_666
Er1 Er2 Er2 63.262(11) 2_666 2_666
O4 Er2 Er1 119.64(12) . .
O5 Er2 Er1 85.54(12) . .
O8 Er2 Er1 33.97(10) 2_666 .
O3 Er2 Er1 36.66(10) . .
O8 Er2 Er1 84.22(9) . .
O2 Er2 Er1 110.84(9) 2_666 .
O1 Er2 Er1 152.45(11) 2_666 .
N5 Er2 Er1 91.49(14) . .
Er1 Er2 Er1 118.502(11) 2_666 .
Er2 Er2 Er1 55.240(10) 2_666 .
C14 S1 C11 92.3(5) . .
C8 O1 Er1 122.2(4) . .
C8 O1 Er2 137.7(4) . 2_666
Er1 O1 Er2 96.51(14) . 2_666
C23 O2 Er1 119.8(4) . .
C23 O2 Er2 141.5(4) . 2_666
Er1 O2 Er2 97.48(15) . 2_666
C38 O3 Er2 116.4(4) . .
C38 O3 Er1 126.8(4) . .
Er2 O3 Er1 107.80(17) . .
C52 O4 Er2 136.2(5) . .
C54 O5 Er2 136.9(5) . .
C67 O6 Er1 134.1(4) . .
C69 O7 Er1 135.8(4) . .
Er2 O8 Er1 112.13(16) 2_666 2_666
Er2 O8 Er2 108.19(15) 2_666 .
Er1 O8 Er2 98.31(15) 2_666 .
Er2 O8 H8 112.4 2_666 .
Er1 O8 H8 112.4 2_666 .
Er2 O8 H8 112.4 . .
C1 N1 C9 116.6(6) . .
C1 N1 Er1 128.3(5) . .
C9 N1 Er1 115.0(4) . .
C10 N2 C5 118.8(7) . .
C16 N3 C24 117.9(6) . .
C16 N3 Er1 128.4(5) . .
C24 N3 Er1 113.2(4) . .
C25' N4 C20 118.9(7) . .
C25 N4 C20 118.9(7) . .
C39 N5 C31 114.3(6) . .
C39 N5 Er2 115.7(5) . .
C31 N5 Er2 127.3(5) . .
C40' N6 C35 119.0(8) . .
C40 N6 C35 119.0(8) . .
N1 C1 C2 124.9(7) . .
N1 C1 H1 117.5 . .
C2 C1 H1 117.5 . .
C3 C2 C1 118.4(7) . .
C3 C2 H2 120.8 . .
C1 C2 H2 120.8 . .
C2 C3 C4 120.2(7) . .
C2 C3 H3 119.9 . .
C4 C3 H3 119.9 . .
C3 C4 C9 117.1(6) . .
C3 C4 C5 124.0(6) . .
C9 C4 C5 118.8(6) . .
C6 C5 N2 125.5(7) . .
C6 C5 C4 118.5(6) . .
N2 C5 C4 115.9(6) . .
C5 C6 C7 122.7(7) . .
C5 C6 H6 118.6 . .
C7 C6 H6 118.6 . .
C8 C7 C6 120.6(7) . .
C8 C7 H7 119.7 . .
C6 C7 H7 119.7 . .
O1 C8 C7 122.8(6) . .
O1 C8 C9 119.1(6) . .
C7 C8 C9 118.1(6) . .
N1 C9 C8 116.5(5) . .
N1 C9 C4 122.5(6) . .
C8 C9 C4 121.0(6) . .
N2 C10 C11 121.5(8) . .
N2 C10 H10 119.2 . .
C11 C10 H10 119.2 . .
C12 C11 C10 126.2(8) . .
C12 C11 S1 111.6(6) . .
C10 C11 S1 122.1(7) . .
C11 C12 C13 109.5(9) . .
C11 C12 C15 124.9(8) . .
C13 C12 C15 125.6(9) . .
C14 C13 C12 115.0(9) . .
C14 C13 H13 122.5 . .
C12 C13 H13 122.5 . .
C13 C14 S1 111.5(7) . .
C13 C14 H14 124.3 . .
S1 C14 H14 124.3 . .
C12 C15 H15A 109.5 . .
C12 C15 H15B 109.5 . .
H15A C15 H15B 109.5 . .
C12 C15 H15C 109.5 . .
H15A C15 H15C 109.5 . .
H15B C15 H15C 109.5 . .
N3 C16 C17 123.9(7) . .
N3 C16 H16 118.0 . .
C17 C16 H16 118.0 . .
C18 C17 C16 118.2(7) . .
C18 C17 H17 120.9 . .
C16 C17 H17 120.9 . .
C17 C18 C19 121.0(7) . .
C17 C18 H18 119.5 . .
C19 C18 H18 119.5 . .
C24 C19 C18 117.2(6) . .
C24 C19 C20 119.0(7) . .
C18 C19 C20 123.8(7) . .
C21 C20 N4 124.1(7) . .
C21 C20 C19 119.1(6) . .
N4 C20 C19 116.7(7) . .
C20 C21 C22 121.6(7) . .
C20 C21 H21 119.2 . .
C22 C21 H21 119.2 . .
C23 C22 C21 121.5(7) . .
C23 C22 H22 119.3 . .
C21 C22 H22 119.3 . .
O2 C23 C22 124.0(6) . .
O2 C23 C24 118.6(5) . .
C22 C23 C24 117.3(6) . .
N3 C24 C19 121.6(6) . .
N3 C24 C23 116.9(6) . .
C19 C24 C23 121.5(6) . .
N4 C25 C26 127.8(9) . .
N4 C25 H25 116.1 . .
C26 C25 H25 116.1 . .
C29 S2 C26 90.3(9) . .
C27 C26 C25 128.8(12) . .
C27 C26 S2 117.4(10) . .
C25 C26 S2 113.7(9) . .
C26 C27 C28 104.1(15) . .
C26 C27 C30 120.0(16) . .
C28 C27 C30 136.0(16) . .
C29 C28 C27 117.9(19) . .
C29 C28 H28 121.0 . .
C27 C28 H28 121.0 . .
C28 C29 S2 110.4(15) . .
C28 C29 H29 124.8 . .
S2 C29 H29 124.8 . .
C27 C30 H30A 109.5 . .
C27 C30 H30B 109.5 . .
H30A C30 H30B 109.5 . .
C27 C30 H30C 109.5 . .
H30A C30 H30C 109.5 . .
H30B C30 H30C 109.5 . .
N4 C25' C26' 118.9(9) . .
N4 C25' H25' 120.6 . .
C26' C25' H25' 120.6 . .
C29' S2' C26' 87.9(10) . .
C27' C26' C25' 123.0(12) . .
C27' C26' S2' 117.7(11) . .
C25' C26' S2' 119.2(10) . .
C26' C27' C28' 105.2(16) . .
C26' C27' C30' 131.1(18) . .
C28' C27' C30' 123.7(16) . .
C29' C28' C27' 115(2) . .
C29' C28' H28' 122.6 . .
C27' C28' H28' 122.6 . .
C28' C29' S2' 114.5(17) . .
C28' C29' H29' 122.8 . .
S2' C29' H29' 122.8 . .
C27' C30' H30D 109.5 . .
C27' C30' H30E 109.5 . .
H30D C30' H30E 109.5 . .
C27' C30' H30F 109.5 . .
H30D C30' H30F 109.5 . .
H30E C30' H30F 109.5 . .
N5 C31 C32 123.3(8) . .
N5 C31 H31 118.4 . .
C32 C31 H31 118.4 . .
C33 C32 C31 120.0(8) . .
C33 C32 H32 120.0 . .
C31 C32 H32 120.0 . .
C32 C33 C34 120.5(9) . .
C32 C33 H33 119.8 . .
C34 C33 H33 119.8 . .
C33 C34 C39 117.6(8) . .
C33 C34 C35 123.4(8) . .
C39 C34 C35 119.0(8) . .
C36 C35 N6 124.6(9) . .
C36 C35 C34 118.1(8) . .
N6 C35 C34 116.8(8) . .
C35 C36 C37 121.3(8) . .
C35 C36 H36 119.4 . .
C37 C36 H36 119.4 . .
C38 C37 C36 121.8(8) . .
C38 C37 H37 119.1 . .
C36 C37 H37 119.1 . .
C37 C38 O3 122.8(7) . .
C37 C38 C39 118.8(7) . .
O3 C38 C39 118.4(6) . .
N5 C39 C34 124.3(7) . .
N5 C39 C38 115.2(6) . .
C34 C39 C38 120.4(7) . .
N6 C40 C41 123.7(11) . .
N6 C40 H40 118.1 . .
C41 C40 H40 118.1 . .
C41 S3 C44 93.2(11) . .
C42 C41 C40 132.7(16) . .
C42 C41 S3 110.5(13) . .
C40 C41 S3 116.5(10) . .
C41 C42 C43 113(2) . .
C41 C42 C45 125(2) . .
C43 C42 C45 122.2(19) . .
C44 C43 C42 112(3) . .
C44 C43 H43 124.2 . .
C42 C43 H43 124.2 . .
C43 C44 S3 112(2) . .
C43 C44 H44 124.2 . .
S3 C44 H44 124.2 . .
C42 C45 H45A 109.5 . .
C42 C45 H45B 109.5 . .
H45A C45 H45B 109.5 . .
C42 C45 H45C 109.5 . .
H45A C45 H45C 109.5 . .
H45B C45 H45C 109.5 . .
N6 C40' C41' 119.9(11) . .
N6 C40' H40' 120.0 . .
C41' C40' H40' 120.0 . .
C44' S3' C41' 84.9(11) . .
C42' C41' C40' 121.3(16) . .
C42' C41' S3' 118.9(14) . .
C40' C41' S3' 119.1(11) . .
C41' C42' C43' 108(2) . .
C41' C42' C45' 134(2) . .
C43' C42' C45' 118.1(18) . .
C44' C43' C42' 109(3) . .
C44' C43' H43' 125.7 . .
C42' C43' H43' 125.7 . .
C43' C44' S3' 119(2) . .
C43' C44' H44' 120.3 . .
S3' C44' H44' 120.3 . .
C42' C45' H45D 109.5 . .
C42' C45' H45E 109.5 . .
H45D C45' H45E 109.5 . .
C42' C45' H45F 109.5 . .
H45D C45' H45F 109.5 . .
H45E C45' H45F 109.5 . .
C47 C46 C51 120.0 . .
C47 C46 H46 120.0 . .
C51 C46 H46 120.0 . .
C48 C47 C46 120.0 . .
C48 C47 H47 120.0 . .
C46 C47 H47 120.0 . .
C47 C48 C49 120.0 . .
C47 C48 H48 120.0 . .
C49 C48 H48 120.0 . .
C48 C49 C50 120.0 . .
C48 C49 H49 120.0 . .
C50 C49 H49 120.0 . .
C51 C50 C49 120.0 . .
C51 C50 H50 120.0 . .
C49 C50 H50 120.0 . .
C50 C51 C46 120.0 . .
C50 C51 C52 130.1(8) . .
C46 C51 C52 109.7(8) . .
C47' C46' C51' 120.0 . .
C47' C46' H46' 120.0 . .
C51' C46' H46' 120.0 . .
C48' C47' C46' 120.0 . .
C48' C47' H47' 120.0 . .
C46' C47' H47' 120.0 . .
C47' C48' C49' 120.0 . .
C47' C48' H48' 120.0 . .
C49' C48' H48' 120.0 . .
C50' C49' C48' 120.0 . .
C50' C49' H49' 120.0 . .
C48' C49' H49' 120.0 . .
C51' C50' C49' 120.0 . .
C51' C50' H50' 120.0 . .
C49' C50' H50' 120.0 . .
C50' C51' C46' 120.0 . .
C50' C51' C52 115.9(8) . .
C46' C51' C52 124.1(8) . .
O4 C52 C53 123.6(6) . .
O4 C52 C51 129.4(9) . .
C53 C52 C51 106.9(9) . .
O4 C52 C51' 108.1(8) . .
C53 C52 C51' 128.1(8) . .
C52 C53 C54 123.5(7) . .
C52 C53 H53 118.3 . .
C54 C53 H53 118.3 . .
O5 C54 C53 122.6(8) . .
O5 C54 C55 117.4(8) . .
C53 C54 C55 119.9(8) . .
C60 C55 C56 118.1(10) . .
C60 C55 C54 120.5(8) . .
C56 C55 C54 121.2(9) . .
C55 C56 C57 119.1(12) . .
C55 C56 H56 120.4 . .
C57 C56 H56 120.4 . .
C56 C57 C58 121.6(12) . .
C56 C57 H57 119.2 . .
C58 C57 H57 119.2 . .
C59 C58 C57 119.0(12) . .
C59 C58 H58 120.5 . .
C57 C58 H58 120.5 . .
C58 C59 C60 118.5(11) . .
C58 C59 H59 120.8 . .
C60 C59 H59 120.8 . .
C55 C60 C59 123.5(9) . .
C55 C60 H60 118.2 . .
C59 C60 H60 118.2 . .
C62 C61 C66 120.0 . .
C62 C61 H61 120.0 . .
C66 C61 H61 120.0 . .
C63 C62 C61 120.0 . .
C63 C62 H62 120.0 . .
C61 C62 H62 120.0 . .
C62 C63 C64 120.0 . .
C62 C63 H63 120.0 . .
C64 C63 H63 120.0 . .
C65 C64 C63 120.0 . .
C65 C64 H64 120.0 . .
C63 C64 H64 120.0 . .
C66 C65 C64 120.0 . .
C66 C65 H65 120.0 . .
C64 C65 H65 120.0 . .
C65 C66 C61 120.0 . .
C65 C66 C67 121.3(11) . .
C61 C66 C67 118.5(11) . .
C62' C61' C66' 120.0 . .
C62' C61' H61' 120.0 . .
C66' C61' H61' 120.0 . .
C61' C62' C63' 120.0 . .
C61' C62' H62' 120.0 . .
C63' C62' H62' 120.0 . .
C64' C63' C62' 120.0 . .
C64' C63' H63' 120.0 . .
C62' C63' H63' 120.0 . .
C63' C64' C65' 120.0 . .
C63' C64' H64' 120.0 . .
C65' C64' H64' 120.0 . .
C64' C65' C66' 120.0 . .
C64' C65' H65' 120.0 . .
C66' C65' H65' 120.0 . .
C65' C66' C61' 120.0 . .
C65' C66' C67 118.6(11) . .
C61' C66' C67 121.3(11) . .
O6 C67 C68 125.8(6) . .
O6 C67 C66 116.4(8) . .
C68 C67 C66 117.5(8) . .
O6 C67 C66' 113.8(8) . .
C68 C67 C66' 120.1(9) . .
C67 C68 C69 125.5(6) . .
C67 C68 H68 117.3 . .
C69 C68 H68 117.3 . .
O7 C69 C68 123.4(6) . .
O7 C69 C70 117.0(6) . .
C68 C69 C70 119.5(6) . .
C71 C70 C75 116.5(7) . .
C71 C70 C69 123.6(7) . .
C75 C70 C69 119.9(6) . .
C72 C71 C70 121.9(7) . .
C72 C71 H71 119.0 . .
C70 C71 H71 119.0 . .
C73 C72 C71 119.5(7) . .
C73 C72 H72 120.2 . .
C71 C72 H72 120.2 . .
C72 C73 C74 120.6(7) . .
C72 C73 H73 119.7 . .
C74 C73 H73 119.7 . .
C75 C74 C73 119.7(8) . .
C75 C74 H74 120.2 . .
C73 C74 H74 120.2 . .
C74 C75 C70 121.8(7) . .
C74 C75 H75 119.1 . .
C70 C75 H75 119.1 . .
N8 C76 C77 156(2) . .
C76 C77 H77A 109.5 . .
C76 C77 H77B 109.5 . .
H77A C77 H77B 109.5 . .
C76 C77 H77C 109.5 . .
H77A C77 H77C 109.5 . .
H77B C77 H77C 109.5 . .
N7 C78 C79 177.1(17) . .
C78 C79 H79A 109.5 . .
C78 C79 H79B 109.5 . .
H79A C79 H79B 109.5 . .
C78 C79 H79C 109.5 . .
H79A C79 H79C 109.5 . .
H79B C79 H79C 109.5 . .

loop_
_geom_bond_atom_site_label_1
_geom_bond_atom_site_label_2
_geom_bond_distance
_geom_bond_site_symmetry_2
Er1 O6 2.292(4) .
Er1 O7 2.302(4) .
Er1 O8 2.316(4) 2_666
Er1 O2 2.328(4) .
Er1 O1 2.343(4) .
Er1 O3 2.407(4) .
Er1 N3 2.507(6) .
Er1 N1 2.535(5) .
Er1 Er2 3.5320(5) 2_666
Er1 Er2 3.8395(5) .
Er2 O4 2.291(5) .
Er2 O5 2.311(5) .
Er2 O8 2.312(4) 2_666
Er2 O3 2.344(4) .
Er2 O8 2.353(4) .
Er2 O2 2.370(4) 2_666
Er2 O1 2.391(4) 2_666
Er2 N5 2.485(6) .
Er2 Er1 3.5320(5) 2_666
Er2 Er2 3.7782(6) 2_666
S1 C14 1.688(9) .
S1 C11 1.714(9) .
O1 C8 1.317(7) .
O1 Er2 2.391(4) 2_666
O2 C23 1.328(7) .
O2 Er2 2.370(4) 2_666
O3 C38 1.385(9) .
O4 C52 1.258(10) .
O5 C54 1.256(8) .
O6 C67 1.281(8) .
O7 C69 1.270(7) .
O8 Er2 2.312(4) 2_666
O8 Er1 2.316(4) 2_666
O8 H8 1.0000 .
N1 C1 1.331(8) .
N1 C9 1.370(8) .
N2 C10 1.268(10) .
N2 C5 1.426(8) .
N3 C16 1.320(9) .
N3 C24 1.375(9) .
N4 C25' 1.254(10) .
N4 C25 1.254(10) .
N4 C20 1.428(9) .
N5 C39 1.339(9) .
N5 C31 1.382(9) .
N6 C40' 1.250(13) .
N6 C40 1.250(13) .
N6 C35 1.399(11) .
C1 C2 1.386(10) .
C1 H1 0.9500 .
C2 C3 1.368(11) .
C2 H2 0.9500 .
C3 C4 1.399(10) .
C3 H3 0.9500 .
C4 C9 1.428(8) .
C4 C5 1.436(10) .
C5 C6 1.369(10) .
C6 C7 1.401(10) .
C6 H6 0.9500 .
C7 C8 1.397(10) .
C7 H7 0.9500 .
C8 C9 1.419(9) .
C10 C11 1.457(10) .
C10 H10 0.9500 .
C11 C12 1.382(12) .
C12 C13 1.427(12) .
C12 C15 1.541(14) .
C13 C14 1.330(14) .
C13 H13 0.9500 .
C14 H14 0.9500 .
C15 H15A 0.9800 .
C15 H15B 0.9800 .
C15 H15C 0.9800 .
C16 C17 1.397(11) .
C16 H16 0.9500 .
C17 C18 1.343(11) .
C17 H17 0.9500 .
C18 C19 1.412(10) .
C18 H18 0.9500 .
C19 C24 1.401(9) .
C19 C20 1.428(10) .
C20 C21 1.359(10) .
C21 C22 1.410(10) .
C21 H21 0.9500 .
C22 C23 1.374(9) .
C22 H22 0.9500 .
C23 C24 1.430(9) .
C25 C26 1.506(9) .
C25 H25 0.9500 .
S2 C29 1.719(9) .
S2 C26 1.721(9) .
C26 C27 1.390(9) .
C27 C28 1.459(10) .
C27 C30 1.499(10) .
C28 C29 1.363(10) .
C28 H28 0.9500 .
C29 H29 0.9500 .
C30 H30A 0.9800 .
C30 H30B 0.9800 .
C30 H30C 0.9800 .
C25' C26' 1.515(9) .
C25' H25' 0.9500 .
S2' C29' 1.716(10) .
S2' C26' 1.744(9) .
C26' C27' 1.391(10) .
C27' C28' 1.466(10) .
C27' C30' 1.476(10) .
C28' C29' 1.354(10) .
C28' H28' 0.9500 .
C29' H29' 0.9500 .
C30' H30D 0.9800 .
C30' H30E 0.9800 .
C30' H30F 0.9800 .
C31 C32 1.404(11) .
C31 H31 0.9500 .
C32 C33 1.312(12) .
C32 H32 0.9500 .
C33 C34 1.376(13) .
C33 H33 0.9500 .
C34 C39 1.421(10) .
C34 C35 1.463(13) .
C35 C36 1.387(13) .
C36 C37 1.438(12) .
C36 H36 0.9500 .
C37 C38 1.346(11) .
C37 H37 0.9500 .
C38 C39 1.456(10) .
C40 C41 1.498(10) .
C40 H40 0.9500 .
S3 C41 1.718(9) .
S3 C44 1.719(9) .
C41 C42 1.362(10) .
C42 C43 1.462(10) .
C42 C45 1.502(10) .
C43 C44 1.357(10) .
C43 H43 0.9500 .
C44 H44 0.9500 .
C45 H45A 0.9800 .
C45 H45B 0.9800 .
C45 H45C 0.9800 .
C40' C41' 1.508(10) .
C40' H40' 0.9500 .
S3' C44' 1.725(10) .
S3' C41' 1.728(9) .
C41' C42' 1.374(10) .
C42' C43' 1.467(10) .
C42' C45' 1.516(10) .
C43' C44' 1.361(10) .
C43' H43' 0.9500 .
C44' H44' 0.9500 .
C45' H45D 0.9800 .
C45' H45E 0.9800 .
C45' H45F 0.9800 .
C46 C47 1.3900 .
C46 C51 1.3900 .
C46 H46 0.9500 .
C47 C48 1.3900 .
C47 H47 0.9500 .
C48 C49 1.3900 .
C48 H48 0.9500 .
C49 C50 1.3900 .
C49 H49 0.9500 .
C50 C51 1.3900 .
C50 H50 0.9500 .
C51 C52 1.484(7) .
C46' C47' 1.3900 .
C46' C51' 1.3900 .
C46' H46' 0.9500 .
C47' C48' 1.3900 .
C47' H47' 0.9500 .
C48' C49' 1.3900 .
C48' H48' 0.9500 .
C49' C50' 1.3900 .
C49' H49' 0.9500 .
C50' C51' 1.3900 .
C50' H50' 0.9500 .
C51' C52 1.566(8) .
C52 C53 1.398(14) .
C53 C54 1.414(13) .
C53 H53 0.9500 .
C54 C55 1.485(13) .
C55 C60 1.353(12) .
C55 C56 1.379(14) .
C56 C57 1.381(18) .
C56 H56 0.9500 .
C57 C58 1.397(19) .
C57 H57 0.9500 .
C58 C59 1.347(15) .
C58 H58 0.9500 .
C59 C60 1.394(14) .
C59 H59 0.9500 .
C60 H60 0.9500 .
C61 C62 1.3900 .
C61 C66 1.3900 .
C61 H61 0.9500 .
C62 C63 1.3900 .
C62 H62 0.9500 .
C63 C64 1.3900 .
C63 H63 0.9500 .
C64 C65 1.3900 .
C64 H64 0.9500 .
C65 C66 1.3900 .
C65 H65 0.9500 .
C66 C67 1.524(8) .
C61' C62' 1.3900 .
C61' C66' 1.3900 .
C61' H61' 0.9500 .
C62' C63' 1.3900 .
C62' H62' 0.9500 .
C63' C64' 1.3900 .
C63' H63' 0.9500 .
C64' C65' 1.3900 .
C64' H64' 0.9500 .
C65' C66' 1.3900 .
C65' H65' 0.9500 .
C66' C67 1.542(8) .
C67 C68 1.361(10) .
C68 C69 1.400(10) .
C68 H68 0.9500 .
C69 C70 1.494(10) .
C70 C71 1.393(9) .
C70 C75 1.405(10) .
C71 C72 1.389(11) .
C71 H71 0.9500 .
C72 C73 1.353(12) .
C72 H72 0.9500 .
C73 C74 1.392(11) .
C73 H73 0.9500 .
C74 C75 1.363(10) .
C74 H74 0.9500 .
C75 H75 0.9500 .
N7 C78 1.033(16) .
N8 C76 1.12(2) .
C76 C77 1.37(2) .
C77 H77A 0.9800 .
C77 H77B 0.9800 .
C77 H77C 0.9800 .
C78 C79 1.46(2) .
C79 H79A 0.9800 .
C79 H79B 0.9800 .
C79 H79C 0.9800 .

loop_
_geom_torsion_atom_site_label_1
_geom_torsion_atom_site_label_2
_geom_torsion_atom_site_label_3
_geom_torsion_atom_site_label_4
_geom_torsion
_geom_torsion_site_symmetry_1
C9 N1 C1 C2 -4.8(10) .
Er1 N1 C1 C2 179.0(5) .
N1 C1 C2 C3 5.3(12) .
C1 C2 C3 C4 -1.3(11) .
C2 C3 C4 C9 -2.3(10) .
C2 C3 C4 C5 176.8(7) .
C10 N2 C5 C6 -13.4(11) .
C10 N2 C5 C4 169.2(7) .
C3 C4 C5 C6 -177.5(7) .
C9 C4 C5 C6 1.7(10) .
C3 C4 C5 N2 0.1(10) .
C9 C4 C5 N2 179.3(6) .
N2 C5 C6 C7 179.6(7) .
C4 C5 C6 C7 -3.0(12) .
C5 C6 C7 C8 0.3(12) .
Er1 O1 C8 C7 -168.9(5) .
Er2 O1 C8 C7 37.9(10) 2_666
Er1 O1 C8 C9 9.9(8) .
Er2 O1 C8 C9 -143.3(5) 2_666
C6 C7 C8 O1 -177.4(7) .
C6 C7 C8 C9 3.8(11) .
C1 N1 C9 C8 -178.2(6) .
Er1 N1 C9 C8 -1.5(7) .
C1 N1 C9 C4 0.7(9) .
Er1 N1 C9 C4 177.4(5) .
O1 C8 C9 N1 -5.0(9) .
C7 C8 C9 N1 173.8(6) .
O1 C8 C9 C4 176.1(6) .
C7 C8 C9 C4 -5.0(10) .
C3 C4 C9 N1 2.8(9) .
C5 C4 C9 N1 -176.4(6) .
C3 C4 C9 C8 -178.4(6) .
C5 C4 C9 C8 2.4(9) .
C5 N2 C10 C11 177.7(7) .
N2 C10 C11 C12 -168.4(8) .
N2 C10 C11 S1 12.4(11) .
C14 S1 C11 C12 1.3(7) .
C14 S1 C11 C10 -179.4(7) .
C10 C11 C12 C13 178.8(8) .
S1 C11 C12 C13 -1.9(10) .
C10 C11 C12 C15 -0.6(15) .
S1 C11 C12 C15 178.7(8) .
C11 C12 C13 C14 1.8(12) .
C15 C12 C13 C14 -178.8(10) .
C12 C13 C14 S1 -0.9(12) .
C11 S1 C14 C13 -0.2(8) .
C24 N3 C16 C17 -4.2(13) .
Er1 N3 C16 C17 167.4(7) .
N3 C16 C17 C18 2.0(15) .
C16 C17 C18 C19 -0.2(14) .
C17 C18 C19 C24 0.9(12) .
C17 C18 C19 C20 -180.0(8) .
C25' N4 C20 C21 -34.1(12) .
C25 N4 C20 C21 -34.1(12) .
C25' N4 C20 C19 149.5(8) .
C25 N4 C20 C19 149.5(8) .
C24 C19 C20 C21 2.5(11) .
C18 C19 C20 C21 -176.6(8) .
C24 C19 C20 N4 179.1(6) .
C18 C19 C20 N4 0.0(11) .
N4 C20 C21 C22 -177.3(7) .
C19 C20 C21 C22 -1.1(12) .
C20 C21 C22 C23 -0.3(12) .
Er1 O2 C23 C22 163.4(5) .
Er2 O2 C23 C22 -0.6(10) 2_666
Er1 O2 C23 C24 -18.6(7) .
Er2 O2 C23 C24 177.4(4) 2_666
C21 C22 C23 O2 178.3(6) .
C21 C22 C23 C24 0.2(10) .
C16 N3 C24 C19 4.8(10) .
Er1 N3 C24 C19 -168.1(5) .
C16 N3 C24 C23 -174.9(7) .
Er1 N3 C24 C23 12.2(7) .
C18 C19 C24 N3 -3.2(10) .
C20 C19 C24 N3 177.6(6) .
C18 C19 C24 C23 176.5(7) .
C20 C19 C24 C23 -2.6(10) .
O2 C23 C24 N3 2.9(9) .
C22 C23 C24 N3 -179.0(6) .
O2 C23 C24 C19 -176.8(6) .
C22 C23 C24 C19 1.3(10) .
C20 N4 C25 C26 171.0(9) .
N4 C25 C26 C27 176.6(9) .
N4 C25 C26 S2 -7.5(15) .
C29 S2 C26 C27 -0.06(16) .
C29 S2 C26 C25 -176.5(12) .
C25 C26 C27 C28 175.8(14) .
S2 C26 C27 C28 0.0(2) .
C25 C26 C27 C30 -4.5(14) .
S2 C26 C27 C30 179.7(2) .
C26 C27 C28 C29 0.0(4) .
C30 C27 C28 C29 -179.6(4) .
C27 C28 C29 S2 -0.1(5) .
C26 S2 C29 C28 0.1(3) .
C20 N4 C25' C26' 178.4(9) .
N4 C25' C26' C27' -171.1(9) .
N4 C25' C26' S2' 4.9(15) .
C29' S2' C26' C27' 0.06(16) .
C29' S2' C26' C25' -176.1(15) .
C25' C26' C27' C28' 176.1(15) .
S2' C26' C27' C28' 0.06(19) .
C25' C26' C27' C30' -4.1(15) .
S2' C26' C27' C30' 179.9(2) .
C26' C27' C28' C29' -0.2(4) .
C30' C27' C28' C29' 180.0(4) .
C27' C28' C29' S2' 0.2(5) .
C26' S2' C29' C28' -0.2(4) .
C39 N5 C31 C32 -3.3(12) .
Er2 N5 C31 C32 -163.6(7) .
N5 C31 C32 C33 1.0(15) .
C31 C32 C33 C34 0.1(16) .
C32 C33 C34 C39 1.1(15) .
C32 C33 C34 C35 179.2(10) .
C40' N6 C35 C36 -29.4(18) .
C40 N6 C35 C36 -29.4(18) .
C40' N6 C35 C34 159.2(11) .
C40 N6 C35 C34 159.2(11) .
C33 C34 C35 C36 -173.5(10) .
C39 C34 C35 C36 4.6(14) .
C33 C34 C35 N6 -1.6(16) .
C39 C34 C35 N6 176.6(9) .
N6 C35 C36 C37 -178.4(10) .
C34 C35 C36 C37 -7.1(15) .
C35 C36 C37 C38 3.0(15) .
C36 C37 C38 O3 -174.7(8) .
C36 C37 C38 C39 3.8(14) .
Er2 O3 C38 C37 -157.8(7) .
Er1 O3 C38 C37 59.3(11) .
Er2 O3 C38 C39 23.7(9) .
Er1 O3 C38 C39 -119.2(6) .
C31 N5 C39 C34 4.7(11) .
Er2 N5 C39 C34 167.4(6) .
C31 N5 C39 C38 -179.0(7) .
Er2 N5 C39 C38 -16.4(8) .
C33 C34 C39 N5 -3.8(13) .
C35 C34 C39 N5 178.0(8) .
C33 C34 C39 C38 -179.9(8) .
C35 C34 C39 C38 1.9(13) .
C37 C38 C39 N5 177.5(8) .
O3 C38 C39 N5 -3.9(10) .
C37 C38 C39 C34 -6.1(12) .
O3 C38 C39 C34 172.5(7) .
C35 N6 C40 C41 179.1(12) .
N6 C40 C41 C42 -171.4(13) .
N6 C40 C41 S3 0.9(19) .
C44 S3 C41 C42 -0.02(16) .
C44 S3 C41 C40 -174.0(16) .
C40 C41 C42 C43 173(2) .
S3 C41 C42 C43 0.0(2) .
C40 C41 C42 C45 -7(2) .
S3 C41 C42 C45 180.0(2) .
C41 C42 C43 C44 0.0(4) .
C45 C42 C43 C44 -179.9(3) .
C42 C43 C44 S3 -0.1(5) .
C41 S3 C44 C43 0.0(4) .
C35 N6 C40' C41' 175.3(12) .
N6 C40' C41' C42' 171.9(11) .
N6 C40' C41' S3' -18.0(19) .
C44' S3' C41' C42' -0.02(17) .
C44' S3' C41' C40' -170.4(17) .
C40' C41' C42' C43' 170.2(18) .
S3' C41' C42' C43' 0.0(2) .
C40' C41' C42' C45' -9.8(18) .
S3' C41' C42' C45' 180.0(3) .
C41' C42' C43' C44' 0.1(4) .
C45' C42' C43' C44' -179.9(4) .
C42' C43' C44' S3' -0.1(5) .
C41' S3' C44' C43' 0.1(4) .
C51 C46 C47 C48 0.0 .
C46 C47 C48 C49 0.0 .
C47 C48 C49 C50 0.0 .
C48 C49 C50 C51 0.0 .
C49 C50 C51 C46 0.0 .
C49 C50 C51 C52 173.4(14) .
C47 C46 C51 C50 0.0 .
C47 C46 C51 C52 -174.7(11) .
C51' C46' C47' C48' 0.0 .
C46' C47' C48' C49' 0.0 .
C47' C48' C49' C50' 0.0 .
C48' C49' C50' C51' 0.0 .
C49' C50' C51' C46' 0.0 .
C49' C50' C51' C52 177.8(11) .
C47' C46' C51' C50' 0.0 .
C47' C46' C51' C52 -177.7(12) .
Er2 O4 C52 C53 -20.1(12) .
Er2 O4 C52 C51 160.0(9) .
Er2 O4 C52 C51' 163.8(7) .
C50 C51 C52 O4 -151.4(9) .
C46 C51 C52 O4 22.6(13) .
C50 C51 C52 C53 28.7(13) .
C46 C51 C52 C53 -157.3(7) .
C50' C51' C52 O4 -153.2(7) .
C46' C51' C52 O4 24.5(11) .
C50' C51' C52 C53 30.9(13) .
C46' C51' C52 C53 -151.3(9) .
O4 C52 C53 C54 -2.6(14) .
C51 C52 C53 C54 177.3(10) .
C51' C52 C53 C54 172.7(9) .
Er2 O5 C54 C53 13.1(13) .
Er2 O5 C54 C55 -171.1(6) .
C52 C53 C54 O5 5.8(14) .
C52 C53 C54 C55 -169.9(9) .
O5 C54 C55 C60 -25.2(14) .
C53 C54 C55 C60 150.7(10) .
O5 C54 C55 C56 160.6(13) .
C53 C54 C55 C56 -23.5(17) .
C60 C55 C56 C57 5(3) .
C54 C55 C56 C57 179.0(16) .
C55 C56 C57 C58 -1(3) .
C56 C57 C58 C59 -2(3) .
C57 C58 C59 C60 1(3) .
C56 C55 C60 C59 -5.6(19) .
C54 C55 C60 C59 180.0(10) .
C58 C59 C60 C55 2.7(19) .
C66 C61 C62 C63 0.0 .
C61 C62 C63 C64 0.0 .
C62 C63 C64 C65 0.0 .
C63 C64 C65 C66 0.0 .
C64 C65 C66 C61 0.0 .
C64 C65 C66 C67 -175.5(13) .
C62 C61 C66 C65 0.0 .
C62 C61 C66 C67 175.6(13) .
C66' C61' C62' C63' 0.0 .
C61' C62' C63' C64' 0.0 .
C62' C63' C64' C65' 0.0 .
C63' C64' C65' C66' 0.0 .
C64' C65' C66' C61' 0.0 .
C64' C65' C66' C67 176.4(13) .
C62' C61' C66' C65' 0.0 .
C62' C61' C66' C67 -176.3(13) .
Er1 O6 C67 C68 10.7(11) .
Er1 O6 C67 C66 -175.5(8) .
Er1 O6 C67 C66' -162.9(8) .
C65 C66 C67 O6 176.6(9) .
C61 C66 C67 O6 1.1(12) .
C65 C66 C67 C68 -9.1(16) .
C61 C66 C67 C68 175.4(8) .
C65' C66' C67 O6 150.8(9) .
C61' C66' C67 O6 -32.9(12) .
C65' C66' C67 C68 -23.3(15) .
C61' C66' C67 C68 153.1(9) .
O6 C67 C68 C69 -4.0(13) .
C66 C67 C68 C69 -177.7(10) .
C66' C67 C68 C69 169.3(10) .
Er1 O7 C69 C68 -6.4(11) .
Er1 O7 C69 C70 176.0(4) .
C67 C68 C69 O7 1.7(13) .
C67 C68 C69 C70 179.3(7) .
O7 C69 C70 C71 -170.0(7) .
C68 C69 C70 C71 12.2(11) .
O7 C69 C70 C75 7.5(10) .
C68 C69 C70 C75 -170.3(7) .
C75 C70 C71 C72 0.7(12) .
C69 C70 C71 C72 178.2(7) .
C70 C71 C72 C73 -1.4(13) .
C71 C72 C73 C74 1.1(13) .
C72 C73 C74 C75 -0.3(13) .
C73 C74 C75 C70 -0.4(12) .
C71 C70 C75 C74 0.2(11) .
C69 C70 C75 C74 -177.5(7) .
